data_8107557
loop_
_publ_author_name
'Ding, Siyi'

_publ_section_title
;
 The crystal structure of
 2,2-bis(3-methoxyphenyl)-1-tosyl-1,2-dihydro-&#x00A0;2\l4,3\l4&#x00A0;
 -[1,3,2]diazaborolo[4,5,1-ij]quinoline - dichloromethane (1/1)
;
_journal_issue 4
_journal_name_full 'Zeitschrift f\"ur Kristallographie - New Crystal Structures'
_journal_page_first 767
_journal_page_last 769
_journal_paper_doi 10.1515/ncrs-2023-0200
_journal_volume 238
_journal_year 2023
_chemical_formula_moiety 'C30 H27 B N2 O4 S, C H2 Cl2'
_chemical_formula_sum 'C31 H29 B Cl2 N2 O4 S'
_chemical_formula_weight 607.33
_space_group_crystal_system triclinic
_space_group_IT_number 2
_space_group_name_Hall '-P 1'
_space_group_name_H-M_alt 'P -1'
_atom_sites_solution_hydrogens geom
_atom_sites_solution_primary dual
_cell_angle_alpha 85.7280(10)
_cell_angle_beta 74.8450(10)
_cell_angle_gamma 85.1990(10)
_cell_formula_units_Z 2
_cell_length_a 8.7365(3)
_cell_length_b 11.9533(4)
_cell_length_c 14.3566(5)
_cell_measurement_reflns_used 4868
_cell_measurement_temperature 298
_cell_measurement_theta_max 27.44
_cell_measurement_theta_min 2.42
_cell_volume 1439.88(9)
_computing_cell_refinement 'SAINT V8.40B (Bruker, 2019)'
_computing_data_collection 'APEX4 V2021.10-0 (Bruker, 2021)'
_computing_data_reduction 'SAINT V8.40B (Bruker, 2019)'
_computing_molecular_graphics 'Olex2 1.5 (Dolomanov et al., 2009)'
_computing_publication_material 'Olex2 1.5 (Dolomanov et al., 2009)'
_computing_structure_refinement 'SHELXL 2019/2 (Sheldrick, 2015)'
_computing_structure_solution 'SHELXT 2018/2 (Sheldrick, 2018)'
_diffrn_ambient_temperature 298
_diffrn_detector CPAD
_diffrn_detector_area_resol_mean 7.41
_diffrn_detector_type 'Bruker PHOTON 100'
_diffrn_measured_fraction_theta_full 0.994
_diffrn_measured_fraction_theta_max 0.994
_diffrn_measurement_device 'four-circle diffractometer'
_diffrn_measurement_device_type 'Bruker D8 VENTURE TXS PHOTON 100'
_diffrn_measurement_method '\w and \f shutterless scans'
_diffrn_measurement_specimen_support 'nylon loop'
_diffrn_radiation_monochromator 'Helios Multi-layer Optic'
_diffrn_radiation_probe x-ray
_diffrn_radiation_type MoK\a
_diffrn_radiation_wavelength 0.71073
_diffrn_reflns_av_R_equivalents 0.0428
_diffrn_reflns_av_unetI/netI 0.0633
_diffrn_reflns_Laue_measured_fraction_full 0.994
_diffrn_reflns_Laue_measured_fraction_max 0.994
_diffrn_reflns_limit_h_max 11
_diffrn_reflns_limit_h_min -10
_diffrn_reflns_limit_k_max 12
_diffrn_reflns_limit_k_min -15
_diffrn_reflns_limit_l_max 18
_diffrn_reflns_limit_l_min -18
_diffrn_reflns_number 13743
_diffrn_reflns_point_group_measured_fraction_full 0.994
_diffrn_reflns_point_group_measured_fraction_max 0.994
_diffrn_reflns_theta_full 25.242
_diffrn_reflns_theta_max 27.461
_diffrn_reflns_theta_min 2.421
_diffrn_source TXS
_diffrn_source_current 40.0
_diffrn_source_power 2.0
_diffrn_source_type 'Rotaing Anode'
_diffrn_source_voltage 50.0
_diffrn_standards_number 0
_exptl_absorpt_coefficient_mu 0.339
_exptl_absorpt_correction_T_max 0.967
_exptl_absorpt_correction_T_min 0.957
_exptl_absorpt_correction_type multi-scan
_exptl_absorpt_process_details
;
SADABS-2016/2 (Bruker,2016/2) was used for absorption correction.
wR2(int) was 0.1264 before and 0.0538 after correction.
The Ratio of minimum to maximum transmission is 0.9331.
The \l/2 correction factor is Not present.
;
_exptl_crystal_density_diffrn 1.401
_exptl_crystal_description block
_exptl_crystal_F_000 632
_exptl_crystal_size_max 0.13
_exptl_crystal_size_mid 0.12
_exptl_crystal_size_min 0.1
_refine_diff_density_max 0.348
_refine_diff_density_min -0.402
_refine_diff_density_rms 0.056
_refine_ls_extinction_coef .
_refine_ls_extinction_method none
_refine_ls_goodness_of_fit_ref 1.034
_refine_ls_hydrogen_treatment constr
_refine_ls_matrix_type full
_refine_ls_number_parameters 373
_refine_ls_number_reflns 6555
_refine_ls_number_restraints 0
_refine_ls_restrained_S_all 1.034
_refine_ls_R_factor_all 0.0740
_refine_ls_R_factor_gt 0.0478
_refine_ls_shift/su_max 0.001
_refine_ls_shift/su_mean 0.000
_refine_ls_structure_factor_coef Fsqd
_refine_ls_weighting_details 'w=1/[\s^2^(Fo^2^)+(0.0368P)^2^+0.7755P] where P=(Fo^2^+2Fc^2^)/3'
_refine_ls_weighting_scheme calc
_refine_ls_wR_factor_gt 0.1036
_refine_ls_wR_factor_ref 0.1176
_reflns_Friedel_coverage 0.000
_reflns_Friedel_fraction_full .
_reflns_Friedel_fraction_max .
_reflns_number_gt 4883
_reflns_number_total 6597
_reflns_threshold_expression 'I > 2\s(I)'
_cod_data_source_file suppl_j_ncrs-2023-0200_suppl_001.cif
_cod_data_source_block li_lidz
_cod_depositor_comments
;
The following automatic conversions were performed:

data item '_diffrn_radiation_probe' value 'X-ray' was changed to
'x-ray' in accordance with the built-in table derived from the CIF
Core dictionary named 'cif_core.dic' version 2.4.5 last updated on
2014-11-21.

Automatic conversion script
Id: cif_fix_values 8738 2021-04-28 16:35:53Z antanas 
;
_cod_database_code 8107557
_shelx_space_group_comment
;
The symmetry employed for this shelxl refinement is uniquely defined
by the following loop, which should always be used as a source of
symmetry information in preference to the above space-group names.
They are only intended as comments.
;
_shelx_estimated_absorpt_t_max 0.967
_shelx_estimated_absorpt_t_min 0.957
_olex2_refinement_description
;
1. Fixed Uiso
 At 1.2 times of:
  All C(H) groups, All C(H,H) groups
 At 1.5 times of:
  All C(H,H,H) groups
2.a Secondary CH2 refined with riding coordinates:
 C31(H31A,H31B)
2.b Aromatic/amide H refined with riding coordinates:
 C7(H7), C15(H15), C5(H5), C19(H19), C21(H21), C3(H3), C20(H20), C9(H9),
 C17(H17), C13(H13), C25(H25), C16(H16), C4(H4), C29(H29), C11(H11), C12(H12),
 C26(H26), C28(H28)
2.c Idealised Me refined as rotating group:
 C1(H1A,H1B,H1C), C30(H30A,H30B,H30C), C14(H14A,H14B,H14C)
;
_olex2_submission_special_instructions 'No special instructions were received'
_site XU

loop_
_space_group_symop_operation_xyz
'x, y, z'
'-x, -y, -z'

loop_
_atom_site_label
_atom_site_type_symbol
_atom_site_fract_x
_atom_site_fract_y
_atom_site_fract_z
_atom_site_U_iso_or_equiv
_atom_site_adp_type
_atom_site_occupancy
_atom_site_site_symmetry_order
_atom_site_calc_flag
_atom_site_refinement_flags_posn
_atom_site_refinement_flags_adp
_atom_site_refinement_flags_occupancy
_atom_site_disorder_assembly
_atom_site_disorder_group
S1 S 0.21869(6) 0.72291(4) 0.87012(4) 0.02221(13) Uani 1 1 d . . . . .
Cl1 Cl 0.05747(9) 0.31422(7) 0.83673(5) 0.0545(2) Uani 1 1 d . . . . .
Cl2 Cl 0.37115(9) 0.33595(7) 0.86335(6) 0.0586(2) Uani 1 1 d . . . . .
O3 O 0.09889(18) 0.75753(12) 0.82058(11) 0.0295(4) Uani 1 1 d . . . . .
O4 O 0.19962(19) 0.62273(12) 0.93308(10) 0.0292(4) Uani 1 1 d . . . . .
O1 O 0.2782(2) 0.70862(13) 0.37230(11) 0.0357(4) Uani 1 1 d . . . . .
N1 N 0.6067(2) 0.73957(14) 0.65325(12) 0.0210(4) Uani 1 1 d . . . . .
O2 O 0.0434(2) 1.10077(13) 0.64094(13) 0.0419(4) Uani 1 1 d . . . . .
N2 N 0.3843(2) 0.70763(14) 0.78747(11) 0.0207(4) Uani 1 1 d . . . . .
C22 C 0.5258(2) 0.66114(16) 0.80826(14) 0.0199(4) Uani 1 1 d . . . . .
C6 C 0.3556(2) 0.68228(16) 0.61039(14) 0.0210(4) Uani 1 1 d . . . . .
C7 C 0.3381(3) 0.72363(17) 0.51995(14) 0.0222(4) Uani 1 1 d . . . . .
H7 H 0.356247 0.800099 0.500351 0.027 Uiso 1 1 calc R U . . .
C23 C 0.6538(2) 0.68270(16) 0.72791(14) 0.0203(4) Uani 1 1 d . . . . .
C18 C 0.8137(3) 0.65087(16) 0.72405(15) 0.0230(4) Uani 1 1 d . . . . .
C2 C 0.2947(3) 0.65559(18) 0.45774(15) 0.0252(5) Uani 1 1 d . . . . .
C15 C 0.7149(3) 0.76705(18) 0.57275(15) 0.0265(5) Uani 1 1 d . . . . .
H15 H 0.681992 0.806336 0.520531 0.032 Uiso 1 1 calc R U . . .
C5 C 0.3294(3) 0.56856(17) 0.63568(16) 0.0265(5) Uani 1 1 d . . . . .
H5 H 0.339978 0.537432 0.696689 0.032 Uiso 1 1 calc R U . . .
C8 C 0.3718(3) 0.89408(16) 0.67044(14) 0.0230(4) Uani 1 1 d . . . . .
C19 C 0.8428(3) 0.58887(17) 0.80669(16) 0.0284(5) Uani 1 1 d . . . . .
H19 H 0.948297 0.564279 0.808479 0.034 Uiso 1 1 calc R U . . .
C24 C 0.2387(3) 0.83354(17) 0.93983(14) 0.0239(4) Uani 1 1 d . . . . .
C21 C 0.5586(3) 0.60049(17) 0.88676(15) 0.0251(5) Uani 1 1 d . . . . .
H21 H 0.475602 0.582799 0.942199 0.030 Uiso 1 1 calc R U . . .
C3 C 0.2700(3) 0.54352(18) 0.48349(16) 0.0298(5) Uani 1 1 d . . . . .
H3 H 0.241301 0.496631 0.441061 0.036 Uiso 1 1 calc R U . . .
C20 C 0.7186(3) 0.56497(17) 0.88321(16) 0.0279(5) Uani 1 1 d . . . . .
H20 H 0.740400 0.522093 0.937250 0.033 Uiso 1 1 calc R U . . .
C9 C 0.2250(3) 0.93712(17) 0.65596(14) 0.0247(5) Uani 1 1 d . . . . .
H9 H 0.152011 0.886931 0.646894 0.030 Uiso 1 1 calc R U . . .
C17 C 0.9260(3) 0.68224(18) 0.63844(16) 0.0289(5) Uani 1 1 d . . . . .
H17 H 1.036083 0.664207 0.632263 0.035 Uiso 1 1 calc R U . . .
C13 C 0.4758(3) 0.97138(18) 0.68232(15) 0.0291(5) Uani 1 1 d . . . . .
H13 H 0.576428 0.944825 0.691825 0.035 Uiso 1 1 calc R U . . .
C25 C 0.2040(3) 0.94305(18) 0.90964(16) 0.0323(5) Uani 1 1 d . . . . .
H25 H 0.167430 0.958167 0.852916 0.039 Uiso 1 1 calc R U . . .
C10 C 0.1846(3) 1.05202(18) 0.65468(15) 0.0288(5) Uani 1 1 d . . . . .
C16 C 0.8761(3) 0.73907(18) 0.56372(16) 0.0298(5) Uani 1 1 d . . . . .
H16 H 0.951891 0.759421 0.505560 0.036 Uiso 1 1 calc R U . . .
C4 C 0.2883(3) 0.50116(18) 0.57316(17) 0.0323(5) Uani 1 1 d . . . . .
H4 H 0.272131 0.424226 0.591789 0.039 Uiso 1 1 calc R U . . .
C29 C 0.2921(3) 0.81138(19) 1.02264(16) 0.0332(5) Uani 1 1 d . . . . .
H29 H 0.315142 0.736138 1.043778 0.040 Uiso 1 1 calc R U . . .
C27 C 0.2776(3) 1.01072(19) 1.04520(16) 0.0320(5) Uani 1 1 d . . . . .
C11 C 0.2904(3) 1.12680(18) 0.66683(16) 0.0345(6) Uani 1 1 d . . . . .
H11 H 0.262823 1.205381 0.665667 0.041 Uiso 1 1 calc R U . . .
C12 C 0.4350(3) 1.08630(19) 0.68054(16) 0.0349(6) Uani 1 1 d . . . . .
H12 H 0.507781 1.137125 0.688870 0.042 Uiso 1 1 calc R U . . .
C26 C 0.2230(3) 1.03045(19) 0.96274(17) 0.0355(6) Uani 1 1 d . . . . .
H26 H 0.198079 1.105600 0.942224 0.043 Uiso 1 1 calc R U . . .
C28 C 0.3114(3) 0.9006(2) 1.07421(17) 0.0373(6) Uani 1 1 d . . . . .
H28 H 0.348617 0.885604 1.130708 0.045 Uiso 1 1 calc R U . . .
C1 C 0.2295(4) 0.6440(2) 0.30698(18) 0.0468(7) Uani 1 1 d . . . . .
H1A H 0.218159 0.692070 0.250507 0.070 Uiso 1 1 calc R U . . .
H1B H 0.127320 0.613229 0.339329 0.070 Uiso 1 1 calc R U . . .
H1C H 0.309474 0.582200 0.286153 0.070 Uiso 1 1 calc R U . . .
C30 C 0.2996(4) 1.1075(2) 1.10112(19) 0.0440(7) Uani 1 1 d . . . . .
H30A H 0.347426 1.168132 1.055929 0.066 Uiso 1 1 calc R U . . .
H30B H 0.369589 1.081913 1.142931 0.066 Uiso 1 1 calc R U . . .
H30C H 0.196168 1.135170 1.140848 0.066 Uiso 1 1 calc R U . . .
B1 B 0.4162(3) 0.76092(19) 0.67822(16) 0.0203(5) Uani 1 1 d . . . . .
C31 C 0.1650(3) 0.3598(2) 0.91181(19) 0.0427(6) Uani 1 1 d . . . . .
H31A H 0.133500 0.319552 0.976009 0.051 Uiso 1 1 calc R U . . .
H31B H 0.138899 0.441143 0.920738 0.051 Uiso 1 1 calc R U . . .
C14 C -0.0780(4) 1.0289(2) 0.6422(3) 0.0599(9) Uani 1 1 d . . . . .
H14A H -0.041911 0.978445 0.588939 0.090 Uiso 1 1 calc R U . . .
H14B H -0.173387 1.074208 0.634887 0.090 Uiso 1 1 calc R U . . .
H14C H -0.102797 0.984454 0.703825 0.090 Uiso 1 1 calc R U . . .

loop_
_atom_site_aniso_label
_atom_site_aniso_U_11
_atom_site_aniso_U_22
_atom_site_aniso_U_33
_atom_site_aniso_U_23
_atom_site_aniso_U_13
_atom_site_aniso_U_12
S1 0.0207(3) 0.0214(2) 0.0239(3) -0.00094(19) -0.0038(2) -0.00432(19)
Cl1 0.0437(4) 0.0682(5) 0.0563(4) -0.0216(4) -0.0189(4) 0.0047(3)
Cl2 0.0412(5) 0.0616(5) 0.0742(5) -0.0052(4) -0.0150(4) -0.0089(3)
O3 0.0212(9) 0.0327(8) 0.0367(8) -0.0037(7) -0.0097(7) -0.0041(6)
O4 0.0314(10) 0.0234(8) 0.0292(8) 0.0023(6) -0.0004(7) -0.0074(6)
O1 0.0533(12) 0.0339(9) 0.0272(8) -0.0019(7) -0.0208(8) -0.0105(8)
N1 0.0213(10) 0.0223(8) 0.0214(8) 0.0010(7) -0.0090(7) -0.0034(7)
O2 0.0424(12) 0.0294(9) 0.0537(11) 0.0045(8) -0.0175(9) 0.0086(8)
N2 0.0172(9) 0.0247(9) 0.0202(8) 0.0010(7) -0.0052(7) -0.0021(7)
C22 0.0200(11) 0.0182(9) 0.0231(10) -0.0021(8) -0.0076(9) -0.0029(8)
C6 0.0184(11) 0.0214(10) 0.0234(10) -0.0025(8) -0.0062(9) 0.0007(8)
C7 0.0214(11) 0.0210(10) 0.0249(10) -0.0007(8) -0.0064(9) -0.0044(8)
C23 0.0219(11) 0.0188(9) 0.0219(10) -0.0004(8) -0.0082(9) -0.0045(8)
C18 0.0232(12) 0.0189(10) 0.0296(11) -0.0040(8) -0.0099(9) -0.0038(8)
C2 0.0235(12) 0.0287(11) 0.0242(10) -0.0027(8) -0.0076(9) -0.0021(9)
C15 0.0279(13) 0.0283(11) 0.0230(10) 0.0011(9) -0.0054(10) -0.0054(9)
C5 0.0303(13) 0.0213(10) 0.0291(11) 0.0006(8) -0.0106(10) 0.0001(9)
C8 0.0295(13) 0.0214(10) 0.0187(9) 0.0003(8) -0.0072(9) -0.0026(9)
C19 0.0268(13) 0.0237(11) 0.0394(12) -0.0011(9) -0.0167(11) -0.0028(9)
C24 0.0237(12) 0.0236(10) 0.0227(10) -0.0016(8) -0.0021(9) -0.0040(8)
C21 0.0269(12) 0.0256(11) 0.0230(10) 0.0022(8) -0.0067(9) -0.0055(9)
C3 0.0324(14) 0.0240(11) 0.0364(12) -0.0092(9) -0.0122(11) -0.0034(9)
C20 0.0338(14) 0.0246(11) 0.0303(11) 0.0020(9) -0.0175(11) -0.0033(9)
C9 0.0300(13) 0.0216(10) 0.0233(10) 0.0005(8) -0.0084(9) -0.0025(9)
C17 0.0195(12) 0.0296(11) 0.0379(12) -0.0041(9) -0.0067(10) -0.0036(9)
C13 0.0328(14) 0.0281(11) 0.0284(11) -0.0025(9) -0.0096(10) -0.0070(9)
C25 0.0428(15) 0.0271(11) 0.0283(11) -0.0018(9) -0.0125(11) 0.0010(10)
C10 0.0356(14) 0.0250(11) 0.0241(10) 0.0021(9) -0.0070(10) 0.0034(9)
C16 0.0254(13) 0.0323(12) 0.0282(11) 0.0008(9) 0.0002(10) -0.0066(9)
C4 0.0376(15) 0.0196(11) 0.0404(13) -0.0023(9) -0.0109(11) -0.0033(9)
C29 0.0448(16) 0.0251(11) 0.0302(11) -0.0004(9) -0.0118(11) 0.0001(10)
C27 0.0345(14) 0.0295(12) 0.0312(11) -0.0078(9) -0.0041(11) -0.0057(10)
C11 0.0544(17) 0.0203(11) 0.0273(11) -0.0013(9) -0.0084(12) -0.0006(10)
C12 0.0485(17) 0.0274(12) 0.0311(12) -0.0030(9) -0.0102(12) -0.0143(11)
C26 0.0488(17) 0.0221(11) 0.0340(12) -0.0031(9) -0.0085(12) 0.0001(10)
C28 0.0512(17) 0.0345(13) 0.0304(12) -0.0057(10) -0.0178(12) -0.0001(11)
C1 0.067(2) 0.0502(16) 0.0341(13) -0.0052(12) -0.0277(14) -0.0180(14)
C30 0.0557(19) 0.0349(14) 0.0440(14) -0.0125(11) -0.0129(14) -0.0082(12)
B1 0.0178(12) 0.0235(11) 0.0206(11) -0.0010(9) -0.0066(10) -0.0023(9)
C31 0.0492(18) 0.0339(13) 0.0471(15) -0.0107(11) -0.0142(14) -0.0017(12)
C14 0.0357(18) 0.0468(17) 0.096(2) 0.0168(16) -0.0232(18) 0.0057(13)

loop_
_atom_type_symbol
_atom_type_description
_atom_type_scat_dispersion_real
_atom_type_scat_dispersion_imag
_atom_type_scat_source
C C 0.0033 0.0016 'International Tables Vol C Tables 4.2.6.8 and 6.1.1.4'
H H 0.0000 0.0000 'International Tables Vol C Tables 4.2.6.8 and 6.1.1.4'
B B 0.0013 0.0007 'International Tables Vol C Tables 4.2.6.8 and 6.1.1.4'
Cl Cl 0.1484 0.1585 'International Tables Vol C Tables 4.2.6.8 and 6.1.1.4'
N N 0.0061 0.0033 'International Tables Vol C Tables 4.2.6.8 and 6.1.1.4'
O O 0.0106 0.0060 'International Tables Vol C Tables 4.2.6.8 and 6.1.1.4'
S S 0.1246 0.1234 'International Tables Vol C Tables 4.2.6.8 and 6.1.1.4'

loop_
_geom_angle_atom_site_label_1
_geom_angle_atom_site_label_2
_geom_angle_atom_site_label_3
_geom_angle
_geom_angle_site_symmetry_1
_geom_angle_site_symmetry_3
O3 S1 O4 118.75(9) . .
O3 S1 N2 106.31(9) . .
O3 S1 C24 108.56(10) . .
O4 S1 N2 108.76(9) . .
O4 S1 C24 107.11(9) . .
N2 S1 C24 106.79(10) . .
C2 O1 C1 117.60(18) . .
C23 N1 B1 111.25(16) . .
C15 N1 C23 119.55(19) . .
C15 N1 B1 129.18(17) . .
C10 O2 C14 117.68(18) . .
C22 N2 S1 122.48(13) . .
C22 N2 B1 111.49(16) . .
B1 N2 S1 125.25(13) . .
C23 C22 N2 108.80(16) . .
C21 C22 N2 133.4(2) . .
C21 C22 C23 117.80(19) . .
C7 C6 C5 117.09(18) . .
C7 C6 B1 120.55(18) . .
C5 C6 B1 122.20(17) . .
C6 C7 H7 119.2 . .
C2 C7 C6 121.67(19) . .
C2 C7 H7 119.2 . .
N1 C23 C22 112.69(18) . .
N1 C23 C18 122.88(19) . .
C18 C23 C22 124.42(18) . .
C23 C18 C19 116.0(2) . .
C23 C18 C17 116.44(18) . .
C17 C18 C19 127.5(2) . .
O1 C2 C7 115.10(18) . .
O1 C2 C3 124.35(19) . .
C3 C2 C7 120.55(19) . .
N1 C15 H15 119.5 . .
N1 C15 C16 120.92(19) . .
C16 C15 H15 119.5 . .
C6 C5 H5 119.5 . .
C4 C5 C6 120.97(19) . .
C4 C5 H5 119.5 . .
C9 C8 B1 121.57(18) . .
C13 C8 C9 117.32(19) . .
C13 C8 B1 121.05(19) . .
C18 C19 H19 120.2 . .
C20 C19 C18 119.5(2) . .
C20 C19 H19 120.2 . .
C25 C24 S1 119.11(16) . .
C25 C24 C29 120.3(2) . .
C29 C24 S1 120.54(16) . .
C22 C21 H21 120.7 . .
C22 C21 C20 118.6(2) . .
C20 C21 H21 120.7 . .
C2 C3 H3 120.9 . .
C2 C3 C4 118.30(19) . .
C4 C3 H3 120.9 . .
C19 C20 C21 123.57(19) . .
C19 C20 H20 118.2 . .
C21 C20 H20 118.2 . .
C8 C9 H9 119.5 . .
C10 C9 C8 121.0(2) . .
C10 C9 H9 119.5 . .
C18 C17 H17 120.1 . .
C16 C17 C18 119.8(2) . .
C16 C17 H17 120.1 . .
C8 C13 H13 119.3 . .
C12 C13 C8 121.4(2) . .
C12 C13 H13 119.3 . .
C24 C25 H25 120.3 . .
C24 C25 C26 119.4(2) . .
C26 C25 H25 120.3 . .
O2 C10 C9 124.6(2) . .
O2 C10 C11 115.10(19) . .
C11 C10 C9 120.3(2) . .
C15 C16 H16 119.8 . .
C17 C16 C15 120.4(2) . .
C17 C16 H16 119.8 . .
C5 C4 C3 121.4(2) . .
C5 C4 H4 119.3 . .
C3 C4 H4 119.3 . .
C24 C29 H29 120.4 . .
C24 C29 C28 119.1(2) . .
C28 C29 H29 120.4 . .
C26 C27 C30 120.5(2) . .
C28 C27 C26 118.2(2) . .
C28 C27 C30 121.3(2) . .
C10 C11 H11 120.3 . .
C12 C11 C10 119.5(2) . .
C12 C11 H11 120.3 . .
C13 C12 H12 119.8 . .
C11 C12 C13 120.4(2) . .
C11 C12 H12 119.8 . .
C25 C26 C27 121.4(2) . .
C25 C26 H26 119.3 . .
C27 C26 H26 119.3 . .
C29 C28 H28 119.3 . .
C27 C28 C29 121.5(2) . .
C27 C28 H28 119.3 . .
O1 C1 H1A 109.5 . .
O1 C1 H1B 109.5 . .
O1 C1 H1C 109.5 . .
H1A C1 H1B 109.5 . .
H1A C1 H1C 109.5 . .
H1B C1 H1C 109.5 . .
C27 C30 H30A 109.5 . .
C27 C30 H30B 109.5 . .
C27 C30 H30C 109.5 . .
H30A C30 H30B 109.5 . .
H30A C30 H30C 109.5 . .
H30B C30 H30C 109.5 . .
N1 B1 N2 95.54(14) . .
N1 B1 C6 106.60(16) . .
N2 B1 C6 111.22(16) . .
C8 B1 N1 108.76(16) . .
C8 B1 N2 114.06(16) . .
C8 B1 C6 117.94(16) . .
Cl1 C31 Cl2 111.63(15) . .
Cl1 C31 H31A 109.3 . .
Cl1 C31 H31B 109.3 . .
Cl2 C31 H31A 109.3 . .
Cl2 C31 H31B 109.3 . .
H31A C31 H31B 108.0 . .
O2 C14 H14A 109.5 . .
O2 C14 H14B 109.5 . .
O2 C14 H14C 109.5 . .
H14A C14 H14B 109.5 . .
H14A C14 H14C 109.5 . .
H14B C14 H14C 109.5 . .

loop_
_geom_bond_atom_site_label_1
_geom_bond_atom_site_label_2
_geom_bond_distance
_geom_bond_site_symmetry_2
S1 O3 1.4302(15) .
S1 O4 1.4394(15) .
S1 N2 1.6201(18) .
S1 C24 1.763(2) .
Cl1 C31 1.744(3) .
Cl2 C31 1.760(3) .
O1 C2 1.374(2) .
O1 C1 1.425(3) .
N1 C23 1.362(2) .
N1 C15 1.327(3) .
N1 B1 1.611(3) .
O2 C10 1.375(3) .
O2 C14 1.415(3) .
N2 C22 1.407(2) .
N2 B1 1.611(3) .
C22 C23 1.406(3) .
C22 C21 1.375(3) .
C6 C7 1.396(3) .
C6 C5 1.403(3) .
C6 B1 1.613(3) .
C7 H7 0.9500 .
C7 C2 1.393(3) .
C23 C18 1.405(3) .
C18 C19 1.420(3) .
C18 C17 1.406(3) .
C2 C3 1.382(3) .
C15 H15 0.9500 .
C15 C16 1.395(3) .
C5 H5 0.9500 .
C5 C4 1.381(3) .
C8 C9 1.402(3) .
C8 C13 1.397(3) .
C8 B1 1.609(3) .
C19 H19 0.9500 .
C19 C20 1.359(3) .
C24 C25 1.382(3) .
C24 C29 1.387(3) .
C21 H21 0.9500 .
C21 C20 1.416(3) .
C3 H3 0.9500 .
C3 C4 1.391(3) .
C20 H20 0.9500 .
C9 H9 0.9500 .
C9 C10 1.389(3) .
C17 H17 0.9500 .
C17 C16 1.374(3) .
C13 H13 0.9500 .
C13 C12 1.390(3) .
C25 H25 0.9500 .
C25 C26 1.383(3) .
C10 C11 1.389(3) .
C16 H16 0.9500 .
C4 H4 0.9500 .
C29 H29 0.9500 .
C29 C28 1.388(3) .
C27 C26 1.385(3) .
C27 C28 1.383(3) .
C27 C30 1.508(3) .
C11 H11 0.9500 .
C11 C12 1.372(4) .
C12 H12 0.9500 .
C26 H26 0.9500 .
C28 H28 0.9500 .
C1 H1A 0.9800 .
C1 H1B 0.9800 .
C1 H1C 0.9800 .
C30 H30A 0.9800 .
C30 H30B 0.9800 .
C30 H30C 0.9800 .
C31 H31A 0.9900 .
C31 H31B 0.9900 .
C14 H14A 0.9800 .
C14 H14B 0.9800 .
C14 H14C 0.9800 .

loop_
_geom_torsion_atom_site_label_1
_geom_torsion_atom_site_label_2
_geom_torsion_atom_site_label_3
_geom_torsion_atom_site_label_4
_geom_torsion
_geom_torsion_site_symmetry_1
_geom_torsion_site_symmetry_2
_geom_torsion_site_symmetry_3
_geom_torsion_site_symmetry_4
S1 N2 C22 C23 -166.53(13) . . . .
S1 N2 C22 C21 15.1(3) . . . .
S1 N2 B1 N1 165.49(13) . . . .
S1 N2 B1 C6 -84.3(2) . . . .
S1 N2 B1 C8 52.1(2) . . . .
S1 C24 C25 C26 -178.5(2) . . . .
S1 C24 C29 C28 178.0(2) . . . .
O3 S1 N2 C22 -172.21(15) . . . .
O3 S1 N2 B1 18.77(17) . . . .
O3 S1 C24 C25 -28.4(2) . . . .
O3 S1 C24 C29 153.12(19) . . . .
O4 S1 N2 C22 -43.26(18) . . . .
O4 S1 N2 B1 147.72(15) . . . .
O4 S1 C24 C25 -157.74(19) . . . .
O4 S1 C24 C29 23.8(2) . . . .
O1 C2 C3 C4 -178.9(2) . . . .
N1 C23 C18 C19 -178.07(18) . . . .
N1 C23 C18 C17 0.9(3) . . . .
N1 C15 C16 C17 0.0(3) . . . .
O2 C10 C11 C12 -179.7(2) . . . .
N2 S1 C24 C25 85.9(2) . . . .
N2 S1 C24 C29 -92.6(2) . . . .
N2 C22 C23 N1 -1.0(2) . . . .
N2 C22 C23 C18 178.32(18) . . . .
N2 C22 C21 C20 179.4(2) . . . .
C22 N2 B1 N1 -4.57(19) . . . .
C22 N2 B1 C6 105.65(19) . . . .
C22 N2 B1 C8 -117.98(19) . . . .
C22 C23 C18 C19 2.7(3) . . . .
C22 C23 C18 C17 -178.38(18) . . . .
C22 C21 C20 C19 1.0(3) . . . .
C6 C7 C2 O1 178.4(2) . . . .
C6 C7 C2 C3 -1.1(3) . . . .
C6 C5 C4 C3 -0.6(4) . . . .
C7 C6 C5 C4 0.1(3) . . . .
C7 C6 B1 N1 -91.7(2) . . . .
C7 C6 B1 N2 165.34(18) . . . .
C7 C6 B1 C8 30.8(3) . . . .
C7 C2 C3 C4 0.6(3) . . . .
C23 N1 C15 C16 -0.4(3) . . . .
C23 N1 B1 N2 3.96(19) . . . .
C23 N1 B1 C6 -110.14(18) . . . .
C23 N1 B1 C8 121.71(17) . . . .
C23 C22 C21 C20 1.1(3) . . . .
C23 C18 C19 C20 -0.5(3) . . . .
C23 C18 C17 C16 -1.2(3) . . . .
C18 C19 C20 C21 -1.3(3) . . . .
C18 C17 C16 C15 0.8(3) . . . .
C2 C3 C4 C5 0.3(4) . . . .
C15 N1 C23 C22 179.24(17) . . . .
C15 N1 C23 C18 -0.1(3) . . . .
C15 N1 B1 N2 -177.71(19) . . . .
C15 N1 B1 C6 68.2(2) . . . .
C15 N1 B1 C8 -60.0(3) . . . .
C5 C6 C7 C2 0.7(3) . . . .
C5 C6 B1 N1 83.6(2) . . . .
C5 C6 B1 N2 -19.3(3) . . . .
C5 C6 B1 C8 -153.8(2) . . . .
C8 C9 C10 O2 180.0(2) . . . .
C8 C9 C10 C11 0.6(3) . . . .
C8 C13 C12 C11 -0.1(3) . . . .
C19 C18 C17 C16 177.6(2) . . . .
C24 S1 N2 C22 72.02(17) . . . .
C24 S1 N2 B1 -97.00(16) . . . .
C24 C25 C26 C27 0.6(4) . . . .
C24 C29 C28 C27 0.4(4) . . . .
C21 C22 C23 N1 177.67(17) . . . .
C21 C22 C23 C18 -3.0(3) . . . .
C9 C8 C13 C12 0.4(3) . . . .
C9 C8 B1 N1 158.25(18) . . . .
C9 C8 B1 N2 -96.5(2) . . . .
C9 C8 B1 C6 36.8(3) . . . .
C9 C10 C11 C12 -0.3(3) . . . .
C17 C18 C19 C20 -179.3(2) . . . .
C13 C8 C9 C10 -0.7(3) . . . .
C13 C8 B1 N1 -24.7(3) . . . .
C13 C8 B1 N2 80.5(2) . . . .
C13 C8 B1 C6 -146.2(2) . . . .
C25 C24 C29 C28 -0.5(4) . . . .
C10 C11 C12 C13 0.0(4) . . . .
C29 C24 C25 C26 0.0(4) . . . .
C26 C27 C28 C29 0.2(4) . . . .
C28 C27 C26 C25 -0.7(4) . . . .
C1 O1 C2 C7 -178.2(2) . . . .
C1 O1 C2 C3 1.2(3) . . . .
C30 C27 C26 C25 179.1(3) . . . .
C30 C27 C28 C29 -179.6(3) . . . .
B1 N1 C23 C22 -2.3(2) . . . .
B1 N1 C23 C18 178.41(17) . . . .
B1 N1 C15 C16 -178.58(19) . . . .
B1 N2 C22 C23 3.8(2) . . . .
B1 N2 C22 C21 -174.5(2) . . . .
B1 C6 C7 C2 176.3(2) . . . .
B1 C6 C5 C4 -175.4(2) . . . .
B1 C8 C9 C10 176.42(19) . . . .
B1 C8 C13 C12 -176.7(2) . . . .
C14 O2 C10 C9 9.7(3) . . . .
C14 O2 C10 C11 -171.0(2) . . . .
